data_1503786
loop_
_publ_author_name
'Gong, Hegui'
'Andrews, R. Stephen'
'Zuccarello, Joseph L.'
'Lee, Stephen J.'
'Gagn\'e, Michel R'

_publ_section_title
;
 Sn-free Ni-catalyzed reductive coupling of glycosyl bromides with
 activated alkenes.
;
_journal_issue 4
_journal_name_full 'Organic letters'
_journal_page_first 879
_journal_page_last 882
_journal_paper_doi 10.1021/ol8028737
_journal_volume 11
_journal_year 2009
_chemical_absolute_configuration unk
_chemical_formula_moiety 'C39 H36 O11'
_chemical_formula_sum 'C39 H36 O11'
_chemical_formula_weight 680.68
_chemical_name_systematic
; 
 ? 
;
_space_group_IT_number 19
_symmetry_cell_setting orthorhombic
_symmetry_space_group_name_Hall 'P 2ac 2ab'
_symmetry_space_group_name_H-M 'P 21 21 21'
_atom_sites_solution_hydrogens geom
_atom_sites_solution_primary direct
_atom_sites_solution_secondary difmap
_audit_creation_method SHELXL-97
_cell_angle_alpha 90.00
_cell_angle_beta 90.00
_cell_angle_gamma 90.00
_cell_formula_units_Z 12
_cell_length_a 17.0749(5)
_cell_length_b 24.0641(6)
_cell_length_c 24.8996(6)
_cell_measurement_reflns_used 5578
_cell_measurement_temperature 100(2)
_cell_measurement_theta_max 21.08
_cell_measurement_theta_min 2.67
_cell_volume 10231.0(5)
_computing_cell_refinement 'Bruker SAINT'
_computing_data_collection 'Bruker APEX2'
_computing_data_reduction 'Bruker SAINT'
_computing_molecular_graphics 'Bruker SHELXTL'
_computing_publication_material 'Bruker SHELXTL'
_computing_structure_refinement 'SHELXL-97 (Sheldrick, 2008)'
_computing_structure_solution 'SHELXS-97 (Sheldrick, 2008)'
_diffrn_ambient_temperature 100(2)
_diffrn_measured_fraction_theta_full 1.000
_diffrn_measured_fraction_theta_max 1.000
_diffrn_measurement_device_type 'Bruker APEX-II CCD'
_diffrn_measurement_method '\f and \w scans'
_diffrn_radiation_monochromator graphite
_diffrn_radiation_source 'fine-focus sealed tube'
_diffrn_radiation_type MoK\a
_diffrn_radiation_wavelength 0.71073
_diffrn_reflns_av_R_equivalents 0.0964
_diffrn_reflns_av_sigmaI/netI 0.0793
_diffrn_reflns_limit_h_max 20
_diffrn_reflns_limit_h_min -20
_diffrn_reflns_limit_k_max 28
_diffrn_reflns_limit_k_min -27
_diffrn_reflns_limit_l_max 29
_diffrn_reflns_limit_l_min -29
_diffrn_reflns_number 89605
_diffrn_reflns_theta_full 25.00
_diffrn_reflns_theta_max 25.00
_diffrn_reflns_theta_min 1.46
_exptl_absorpt_coefficient_mu 0.097
_exptl_absorpt_correction_T_max 0.9952
_exptl_absorpt_correction_T_min 0.9714
_exptl_absorpt_correction_type multi-scan
_exptl_absorpt_process_details 'Bruker-AXS APEX2 SADABS'
_exptl_crystal_colour colourless
_exptl_crystal_density_diffrn 1.326
_exptl_crystal_density_method 'not measured'
_exptl_crystal_description plate
_exptl_crystal_F_000 4296
_exptl_crystal_size_max 0.30
_exptl_crystal_size_mid 0.10
_exptl_crystal_size_min 0.05
_refine_diff_density_max 0.587
_refine_diff_density_min -0.273
_refine_diff_density_rms 0.063
_refine_ls_abs_structure_details 'Flack H D (1983), Acta Cryst. A39, 876-881'
_refine_ls_abs_structure_Flack -1.2(10)
_refine_ls_extinction_method none
_refine_ls_goodness_of_fit_ref 1.010
_refine_ls_hydrogen_treatment constr
_refine_ls_matrix_type full
_refine_ls_number_parameters 1368
_refine_ls_number_reflns 18000
_refine_ls_number_restraints 0
_refine_ls_restrained_S_all 1.010
_refine_ls_R_factor_all 0.1268
_refine_ls_R_factor_gt 0.0661
_refine_ls_shift/su_max 0.001
_refine_ls_shift/su_mean 0.000
_refine_ls_structure_factor_coef Fsqd
_refine_ls_weighting_details 'calc w=1/[\s^2^(Fo^2^)+(0.1042P)^2^+2.0590P] where P=(Fo^2^+2Fc^2^)/3'
_refine_ls_weighting_scheme calc
_refine_ls_wR_factor_gt 0.1615
_refine_ls_wR_factor_ref 0.2006
_reflns_number_gt 10699
_reflns_number_total 18000
_reflns_threshold_expression >2sigma(I)
_cod_data_source_file ol8028737_si_002.cif
_cod_data_source_block c08399
_cod_depositor_comments
;
The following automatic conversions were performed:

'_symmetry_cell_setting' value 'Orthorhombic' changed to
'orthorhombic' according to
/home/saulius/struct/CIF-dictionaries/cif_core.dic dictionary named
'cif_core.dic' version 2.4.2 from 2011-04-26.

Automatic conversion script
Id: cif_fix_values 1715 2011-07-08 13:25:40Z adriana 
;
_cod_database_code 1503786

loop_
_symmetry_equiv_pos_as_xyz
'x, y, z'
'-x+1/2, -y, z+1/2'
'-x, y+1/2, -z+1/2'
'x+1/2, -y+1/2, -z'

loop_
_atom_site_label
_atom_site_type_symbol
_atom_site_fract_x
_atom_site_fract_y
_atom_site_fract_z
_atom_site_U_iso_or_equiv
_atom_site_adp_type
_atom_site_occupancy
_atom_site_symmetry_multiplicity
_atom_site_calc_flag
_atom_site_refinement_flags
_atom_site_disorder_assembly
_atom_site_disorder_group
O1 O 1.06267(18) -0.03473(13) 0.36324(12) 0.0245(8) Uani 1 1 d . . .
C2 C 1.0055(3) -0.03952(19) 0.40547(18) 0.0259(11) Uani 1 1 d . . .
H2 H 1.0342 -0.0535 0.4378 0.031 Uiso 1 1 calc R . .
C3 C 0.9763(3) 0.01883(18) 0.41960(17) 0.0196(10) Uani 1 1 d . . .
H3 H 1.0201 0.0407 0.4359 0.024 Uiso 1 1 calc R . .
C4 C 0.9451(3) 0.04924(18) 0.37061(18) 0.0215(11) Uani 1 1 d . . .
H4 H 0.8954 0.0317 0.3578 0.026 Uiso 1 1 calc R . .
C5 C 1.0064(3) 0.04794(18) 0.32683(17) 0.0217(11) Uani 1 1 d . . .
H5 H 1.0529 0.0705 0.3379 0.026 Uiso 1 1 calc R . .
C6 C 1.0315(3) -0.01151(18) 0.31488(17) 0.0206(11) Uani 1 1 d . . .
H6 H 0.9850 -0.0336 0.3031 0.025 Uiso 1 1 calc R . .
C7 C 0.9419(3) -0.08207(18) 0.39326(19) 0.0257(11) Uani 1 1 d . . .
H7A H 0.9107 -0.0690 0.3622 0.031 Uiso 1 1 calc R . .
H7B H 0.9064 -0.0850 0.4246 0.031 Uiso 1 1 calc R . .
C8 C 0.9758(3) -0.1401(2) 0.3805(2) 0.0322(13) Uani 1 1 d . . .
H8 H 1.0177 -0.1359 0.3527 0.039 Uiso 1 1 calc R . .
C9 C 0.9128(4) -0.1788(2) 0.3583(2) 0.0462(15) Uani 1 1 d . . .
H9A H 0.9369 -0.2138 0.3469 0.069 Uiso 1 1 calc R . .
H9B H 0.8872 -0.1611 0.3275 0.069 Uiso 1 1 calc R . .
H9C H 0.8738 -0.1862 0.3863 0.069 Uiso 1 1 calc R . .
C10 C 1.0122(3) -0.1639(2) 0.4306(2) 0.0295(12) Uani 1 1 d . . .
O11 O 0.9759(3) -0.1826(2) 0.46734(17) 0.0682(14) Uani 1 1 d . . .
O12 O 1.0885(2) -0.16364(19) 0.43043(17) 0.0645(14) Uani 1 1 d . . .
C13 C 1.1260(4) -0.1827(3) 0.4801(3) 0.079(3) Uani 1 1 d . . .
H13A H 1.1115 -0.1579 0.5097 0.119 Uiso 1 1 calc R . .
H13B H 1.1830 -0.1824 0.4756 0.119 Uiso 1 1 calc R . .
H13C H 1.1085 -0.2205 0.4883 0.119 Uiso 1 1 calc R . .
O14 O 0.91502(18) 0.01109(12) 0.45896(11) 0.0229(7) Uani 1 1 d . . .
C15 C 0.9069(3) 0.04927(19) 0.49834(18) 0.0249(11) Uani 1 1 d . . .
O16 O 0.9491(2) 0.08921(15) 0.50279(14) 0.0374(9) Uani 1 1 d . . .
C17 C 0.8407(3) 0.0360(2) 0.53425(17) 0.0254(11) Uani 1 1 d . . .
C18 C 0.7927(3) -0.0102(2) 0.52640(19) 0.0315(12) Uani 1 1 d . . .
H18 H 0.8033 -0.0351 0.4978 0.038 Uiso 1 1 calc R . .
C19 C 0.7296(3) -0.0198(2) 0.5599(2) 0.0403(14) Uani 1 1 d . . .
H19 H 0.6969 -0.0512 0.5542 0.048 Uiso 1 1 calc R . .
C20 C 0.7142(3) 0.0163(2) 0.6020(2) 0.0431(15) Uani 1 1 d . . .
H20 H 0.6718 0.0091 0.6257 0.052 Uiso 1 1 calc R . .
C21 C 0.7603(4) 0.0627(2) 0.6095(2) 0.0491(17) Uani 1 1 d . . .
H21 H 0.7488 0.0881 0.6377 0.059 Uiso 1 1 calc R . .
C22 C 0.8234(4) 0.0720(2) 0.5758(2) 0.0434(15) Uani 1 1 d . . .
H22 H 0.8555 0.1038 0.5813 0.052 Uiso 1 1 calc R . .
O23 O 0.93277(16) 0.10706(12) 0.38249(12) 0.0188(7) Uani 1 1 d . . .
C24 C 0.8592(3) 0.12318(19) 0.39657(17) 0.0214(10) Uani 1 1 d . . .
O25 O 0.80461(19) 0.09151(13) 0.39800(14) 0.0313(8) Uani 1 1 d . . .
C26 C 0.8557(3) 0.18281(19) 0.41035(17) 0.0216(10) Uani 1 1 d . . .
C27 C 0.9160(3) 0.21924(18) 0.39803(18) 0.0223(11) Uani 1 1 d . . .
H27 H 0.9619 0.2058 0.3808 0.027 Uiso 1 1 calc R . .
C28 C 0.9097(3) 0.27468(19) 0.41065(19) 0.0260(11) Uani 1 1 d . . .
H28 H 0.9510 0.2995 0.4020 0.031 Uiso 1 1 calc R . .
C29 C 0.8420(3) 0.2946(2) 0.43637(19) 0.0304(12) Uani 1 1 d . . .
H29 H 0.8372 0.3329 0.4448 0.037 Uiso 1 1 calc R . .
C30 C 0.7833(3) 0.2585(2) 0.44924(18) 0.0296(12) Uani 1 1 d . . .
H30 H 0.7383 0.2718 0.4677 0.036 Uiso 1 1 calc R . .
C31 C 0.7885(3) 0.20235(19) 0.43559(18) 0.0254(11) Uani 1 1 d . . .
H31 H 0.7466 0.1777 0.4435 0.030 Uiso 1 1 calc R . .
O32 O 0.97164(18) 0.07141(12) 0.27909(12) 0.0230(7) Uani 1 1 d . . .
C33 C 1.0169(3) 0.10620(19) 0.2494(2) 0.0309(12) Uani 1 1 d . . .
O34 O 1.0859(2) 0.11644(14) 0.26105(15) 0.0405(9) Uani 1 1 d . . .
C35 C 0.9015(4) 0.1108(2) 0.1893(2) 0.0406(14) Uani 1 1 d . . .
H35 H 0.8749 0.0848 0.2114 0.049 Uiso 1 1 calc R . .
C36 C 0.8648(4) 0.1319(2) 0.1436(2) 0.0508(16) Uani 1 1 d . . .
H36 H 0.8138 0.1196 0.1343 0.061 Uiso 1 1 calc R . .
C37 C 0.9023(4) 0.1703(2) 0.1124(2) 0.0491(16) Uani 1 1 d . . .
H37 H 0.8764 0.1857 0.0821 0.059 Uiso 1 1 calc R . .
C38 C 0.9765(5) 0.1865(2) 0.1246(2) 0.058(2) Uani 1 1 d . . .
H38 H 1.0028 0.2121 0.1019 0.069 Uiso 1 1 calc R . .
C39 C 1.0137(4) 0.1660(2) 0.1694(2) 0.0448(15) Uani 1 1 d . . .
H39 H 1.0652 0.1780 0.1780 0.054 Uiso 1 1 calc R . .
C40 C 0.9754(3) 0.1273(2) 0.2024(2) 0.0327(13) Uani 1 1 d . . .
C41 C 1.0949(3) -0.01518(18) 0.27299(19) 0.0266(11) Uani 1 1 d . . .
H41A H 1.0787 0.0041 0.2397 0.032 Uiso 1 1 calc R . .
H41B H 1.1439 0.0019 0.2863 0.032 Uiso 1 1 calc R . .
O42 O 1.10584(18) -0.07420(12) 0.26313(13) 0.0274(8) Uani 1 1 d . . .
C43 C 1.1687(3) -0.0878(2) 0.23440(18) 0.0241(11) Uani 1 1 d . . .
O44 O 1.2136(2) -0.05437(14) 0.21600(14) 0.0343(9) Uani 1 1 d . . .
C45 C 1.1774(3) -0.14939(19) 0.22936(18) 0.0233(11) Uani 1 1 d . . .
C46 C 1.1272(3) -0.1855(2) 0.2545(2) 0.0367(13) Uani 1 1 d . . .
H46 H 1.0842 -0.1713 0.2744 0.044 Uiso 1 1 calc R . .
C47 C 1.1385(3) -0.2430(2) 0.2512(2) 0.0437(15) Uani 1 1 d . . .
H47 H 1.1031 -0.2676 0.2684 0.052 Uiso 1 1 calc R . .
C48 C 1.2006(3) -0.2633(2) 0.2231(2) 0.0398(14) Uani 1 1 d . . .
H48 H 1.2092 -0.3023 0.2212 0.048 Uiso 1 1 calc R . .
C49 C 1.2510(3) -0.2274(2) 0.1974(2) 0.0431(15) Uani 1 1 d . . .
H49 H 1.2938 -0.2416 0.1772 0.052 Uiso 1 1 calc R . .
C50 C 1.2392(3) -0.1700(2) 0.2009(2) 0.0373(13) Uani 1 1 d . . .
H50 H 1.2744 -0.1453 0.1835 0.045 Uiso 1 1 calc R . .
O101 O 0.89988(18) 0.52743(12) 0.64293(12) 0.0249(8) Uani 1 1 d . . .
C102 C 0.8503(3) 0.53427(19) 0.59666(18) 0.0253(11) Uani 1 1 d . . .
H102 H 0.8850 0.5457 0.5662 0.030 Uiso 1 1 calc R . .
C103 C 0.8160(3) 0.47732(18) 0.58193(17) 0.0221(11) Uani 1 1 d . . .
H103 H 0.8583 0.4528 0.5674 0.027 Uiso 1 1 calc R . .
C104 C 0.7758(3) 0.44884(17) 0.62957(17) 0.0193(10) Uani 1 1 d . . .
H104 H 0.7253 0.4677 0.6385 0.023 Uiso 1 1 calc R . .
C105 C 0.8307(3) 0.44904(19) 0.67781(17) 0.0208(10) Uani 1 1 d . . .
H105 H 0.8759 0.4235 0.6712 0.025 Uiso 1 1 calc R . .
C106 C 0.8601(3) 0.50726(19) 0.68898(17) 0.0219(11) Uani 1 1 d . . .
H106 H 0.8148 0.5321 0.6974 0.026 Uiso 1 1 calc R . .
C107 C 0.7904(3) 0.58098(18) 0.60459(19) 0.0263(11) Uani 1 1 d . . .
H10A H 0.7554 0.5713 0.6349 0.032 Uiso 1 1 calc R . .
H10B H 0.7579 0.5844 0.5718 0.032 Uiso 1 1 calc R . .
C108 C 0.8307(3) 0.63765(19) 0.61635(19) 0.0295(12) Uani 1 1 d . . .
H108 H 0.8772 0.6308 0.6399 0.035 Uiso 1 1 calc R . .
C109 C 0.7755(4) 0.6767(2) 0.6453(2) 0.0470(16) Uani 1 1 d . . .
H10C H 0.8000 0.7133 0.6488 0.070 Uiso 1 1 calc R . .
H10D H 0.7639 0.6619 0.6811 0.070 Uiso 1 1 calc R . .
H10E H 0.7267 0.6801 0.6248 0.070 Uiso 1 1 calc R . .
C110 C 0.8582(3) 0.6624(2) 0.5655(2) 0.0276(12) Uani 1 1 d . . .
O111 O 0.8197(2) 0.69218(18) 0.53692(16) 0.0549(12) Uani 1 1 d . . .
O112 O 0.9313(2) 0.64874(18) 0.55181(16) 0.0534(11) Uani 1 1 d . . .
C113 C 0.9599(4) 0.6703(3) 0.5013(3) 0.0595(19) Uani 1 1 d . . .
H11A H 0.9266 0.6568 0.4720 0.089 Uiso 1 1 calc R . .
H11B H 1.0138 0.6576 0.4956 0.089 Uiso 1 1 calc R . .
H11C H 0.9586 0.7110 0.5021 0.089 Uiso 1 1 calc R . .
O114 O 0.75832(18) 0.48846(12) 0.54042(11) 0.0227(7) Uani 1 1 d . . .
C115 C 0.7521(3) 0.4513(2) 0.50006(19) 0.0274(11) Uani 1 1 d . . .
O116 O 0.7944(2) 0.41163(15) 0.49503(14) 0.0456(10) Uani 1 1 d . . .
C117 C 0.6865(3) 0.4656(2) 0.46348(17) 0.0268(11) Uani 1 1 d . . .
C118 C 0.6344(3) 0.5086(2) 0.4748(2) 0.0385(14) Uani 1 1 d . . .
H118 H 0.6420 0.5311 0.5057 0.046 Uiso 1 1 calc R . .
C119 C 0.5711(4) 0.5188(3) 0.4407(2) 0.0481(16) Uani 1 1 d . . .
H119 H 0.5346 0.5473 0.4491 0.058 Uiso 1 1 calc R . .
C120 C 0.5618(4) 0.4872(3) 0.3949(2) 0.0512(17) Uani 1 1 d . . .
H120 H 0.5207 0.4954 0.3704 0.061 Uiso 1 1 calc R . .
C121 C 0.6118(5) 0.4442(3) 0.3849(3) 0.074(2) Uani 1 1 d . . .
H121 H 0.6035 0.4213 0.3543 0.089 Uiso 1 1 calc R . .
C122 C 0.6746(4) 0.4335(3) 0.4185(2) 0.063(2) Uani 1 1 d . . .
H122 H 0.7095 0.4039 0.4105 0.076 Uiso 1 1 calc R . .
O123 O 0.76306(17) 0.39137(12) 0.61644(11) 0.0203(7) Uani 1 1 d . . .
C124 C 0.6919(3) 0.37635(18) 0.59664(17) 0.0199(10) Uani 1 1 d . . .
O125 O 0.63900(18) 0.40929(13) 0.58944(13) 0.0282(8) Uani 1 1 d . . .
C126 C 0.6876(3) 0.31589(18) 0.58557(17) 0.0197(10) Uani 1 1 d . . .
C127 C 0.7483(3) 0.28038(18) 0.60020(18) 0.0213(10) Uani 1 1 d . . .
H127 H 0.7936 0.2945 0.6177 0.026 Uiso 1 1 calc R . .
C128 C 0.7420(3) 0.22432(19) 0.58902(19) 0.0275(12) Uani 1 1 d . . .
H128 H 0.7831 0.1999 0.5991 0.033 Uiso 1 1 calc R . .
C129 C 0.6764(3) 0.2034(2) 0.56337(18) 0.0269(12) Uani 1 1 d . . .
H129 H 0.6724 0.1647 0.5562 0.032 Uiso 1 1 calc R . .
C130 C 0.6168(3) 0.2389(2) 0.54816(18) 0.0276(12) Uani 1 1 d . . .
H130 H 0.5720 0.2249 0.5301 0.033 Uiso 1 1 calc R . .
C131 C 0.6226(3) 0.2955(2) 0.55949(17) 0.0255(11) Uani 1 1 d . . .
H131 H 0.5817 0.3200 0.5492 0.031 Uiso 1 1 calc R . .
O132 O 0.78821(18) 0.43174(12) 0.72539(12) 0.0232(7) Uani 1 1 d . . .
C133 C 0.7997(3) 0.3811(2) 0.7458(2) 0.0366(13) Uani 1 1 d . . .
O134 O 0.8304(2) 0.34417(15) 0.71943(15) 0.0476(10) Uani 1 1 d . . .
C135 C 0.7722(3) 0.3742(2) 0.80158(19) 0.0295(12) Uani 1 1 d . . .
C136 C 0.7503(3) 0.4191(2) 0.8318(2) 0.0404(14) Uani 1 1 d . . .
H136 H 0.7470 0.4550 0.8159 0.048 Uiso 1 1 calc R . .
C137 C 0.7328(3) 0.4118(3) 0.8863(2) 0.0507(16) Uani 1 1 d . . .
H137 H 0.7205 0.4428 0.9083 0.061 Uiso 1 1 calc R . .
C138 C 0.7338(4) 0.3580(3) 0.9079(3) 0.0563(18) Uani 1 1 d . . .
H138 H 0.7191 0.3526 0.9444 0.068 Uiso 1 1 calc R . .
C139 C 0.7549(4) 0.3145(2) 0.8785(2) 0.0450(16) Uani 1 1 d . . .
H139 H 0.7559 0.2784 0.8940 0.054 Uiso 1 1 calc R . .
C140 C 0.7755(4) 0.3218(2) 0.8247(2) 0.0527(17) Uani 1 1 d . . .
H140 H 0.7919 0.2909 0.8039 0.063 Uiso 1 1 calc R . .
C141 C 0.9184(3) 0.50915(18) 0.73441(18) 0.0249(11) Uani 1 1 d . . .
H14A H 0.8972 0.4905 0.7667 0.030 Uiso 1 1 calc R . .
H14B H 0.9679 0.4906 0.7240 0.030 Uiso 1 1 calc R . .
O142 O 0.93142(18) 0.56753(12) 0.74460(12) 0.0252(8) Uani 1 1 d . . .
C143 C 0.9995(3) 0.5811(2) 0.76880(18) 0.0228(11) Uani 1 1 d . . .
O144 O 1.04729(19) 0.54727(14) 0.78314(14) 0.0308(8) Uani 1 1 d . . .
C145 C 1.0087(3) 0.64230(19) 0.77343(17) 0.0218(11) Uani 1 1 d . . .
C146 C 0.9516(3) 0.6783(2) 0.7541(2) 0.0332(13) Uani 1 1 d . . .
H146 H 0.9047 0.6639 0.7389 0.040 Uiso 1 1 calc R . .
C147 C 0.9632(3) 0.7356(2) 0.7570(2) 0.0382(14) Uani 1 1 d . . .
H147 H 0.9240 0.7604 0.7444 0.046 Uiso 1 1 calc R . .
C148 C 1.0318(3) 0.7561(2) 0.7782(2) 0.0421(15) Uani 1 1 d . . .
H148 H 1.0405 0.7950 0.7792 0.051 Uiso 1 1 calc R . .
C149 C 1.0878(3) 0.7204(2) 0.7981(2) 0.0374(14) Uani 1 1 d . . .
H149 H 1.1342 0.7348 0.8138 0.045 Uiso 1 1 calc R . .
C150 C 1.0765(3) 0.6633(2) 0.79522(19) 0.0310(12) Uani 1 1 d . . .
H150 H 1.1157 0.6388 0.8083 0.037 Uiso 1 1 calc R . .
O201 O 0.72628(18) 0.97179(12) 0.35142(12) 0.0251(8) Uani 1 1 d . . .
C202 C 0.6748(3) 0.96636(19) 0.39661(18) 0.0257(11) Uani 1 1 d . . .
H202 H 0.7085 0.9544 0.4274 0.031 Uiso 1 1 calc R . .
C203 C 0.6434(3) 1.02419(18) 0.41159(17) 0.0204(10) Uani 1 1 d . . .
H203 H 0.6874 1.0477 0.4251 0.025 Uiso 1 1 calc R . .
C204 C 0.6046(3) 1.05295(17) 0.36402(17) 0.0205(10) Uani 1 1 d . . .
H204 H 0.5538 1.0346 0.3550 0.025 Uiso 1 1 calc R . .
C205 C 0.6595(3) 1.05189(18) 0.31599(18) 0.0218(11) Uani 1 1 d . . .
H205 H 0.7053 1.0767 0.3230 0.026 Uiso 1 1 calc R . .
C206 C 0.6884(3) 0.99295(19) 0.30425(18) 0.0238(11) Uani 1 1 d . . .
H206 H 0.6436 0.9685 0.2939 0.029 Uiso 1 1 calc R . .
C207 C 0.6143(3) 0.92021(18) 0.3889(2) 0.0294(12) Uani 1 1 d . B .
H20A H 0.5774 0.9205 0.4196 0.035 Uiso 1 1 calc R . .
H20B H 0.5839 0.9275 0.3558 0.035 Uiso 1 1 calc R . .
C208 C 0.6525(3) 0.86308(19) 0.38484(19) 0.0305(12) Uani 1 1 d . . .
H208 H 0.6976 0.8656 0.3594 0.037 Uiso 1 1 calc R A 1
C209 C 0.5956(4) 0.8194(2) 0.3640(2) 0.0505(17) Uani 1 1 d . B .
H20C H 0.6204 0.7827 0.3656 0.076 Uiso 1 1 calc R . .
H20D H 0.5815 0.8280 0.3268 0.076 Uiso 1 1 calc R . .
H20E H 0.5483 0.8194 0.3863 0.076 Uiso 1 1 calc R . .
C210 C 0.6827(3) 0.8462(2) 0.4385(2) 0.0386(14) Uani 0.598(6) 1 d P B 1
O211 O 0.6467(4) 0.8582(4) 0.4825(3) 0.0590(19) Uani 0.598(6) 1 d P B 1
O212 O 0.7524(6) 0.8272(4) 0.4388(3) 0.0436(19) Uani 0.598(6) 1 d P B 1
C213 C 0.784(2) 0.8140(9) 0.4924(12) 0.056(6) Uani 0.598(6) 1 d P B 1
H21A H 0.7746 0.8452 0.5168 0.085 Uiso 0.598(6) 1 calc PR B 1
H21B H 0.8408 0.8075 0.4896 0.085 Uiso 0.598(6) 1 calc PR B 1
H21C H 0.7586 0.7806 0.5064 0.085 Uiso 0.598(6) 1 calc PR B 1
C310 C 0.6827(3) 0.8462(2) 0.4385(2) 0.0386(14) Uani 0.402(6) 1 d P B 2
O311 O 0.6456(7) 0.8110(5) 0.4670(4) 0.0590(19) Uani 0.402(6) 1 d P B 2
O312 O 0.7569(9) 0.8556(5) 0.4509(6) 0.0436(19) Uani 0.402(6) 1 d P B 2
C313 C 0.789(3) 0.8354(16) 0.501(2) 0.056(6) Uani 0.402(6) 1 d P B 2
H31A H 0.7591 0.8510 0.5312 0.085 Uiso 0.402(6) 1 calc PR B 2
H31B H 0.8439 0.8469 0.5041 0.085 Uiso 0.402(6) 1 calc PR B 2
H31C H 0.7857 0.7948 0.5020 0.085 Uiso 0.402(6) 1 calc PR B 2
O214 O 0.58787(18) 1.01492(12) 0.45463(12) 0.0233(7) Uani 1 1 d . . .
C215 C 0.5814(3) 1.05420(19) 0.49334(18) 0.0233(11) Uani 1 1 d . . .
O216 O 0.6179(2) 1.09751(13) 0.49230(13) 0.0337(9) Uani 1 1 d . . .
C217 C 0.5245(3) 1.03801(19) 0.53461(18) 0.0256(11) Uani 1 1 d . . .
C218 C 0.5028(4) 0.9842(2) 0.5427(2) 0.0526(18) Uani 1 1 d . . .
H218 H 0.5224 0.9557 0.5199 0.063 Uiso 1 1 calc R . .
C219 C 0.4524(4) 0.9712(2) 0.5837(3) 0.060(2) Uani 1 1 d . . .
H219 H 0.4399 0.9333 0.5906 0.072 Uiso 1 1 calc R . .
C220 C 0.4195(4) 1.0123(2) 0.6152(2) 0.0466(16) Uani 1 1 d . . .
H220 H 0.3825 1.0031 0.6423 0.056 Uiso 1 1 calc R . .
C221 C 0.4405(3) 1.0661(2) 0.6071(2) 0.0404(14) Uani 1 1 d . . .
H221 H 0.4178 1.0948 0.6282 0.049 Uiso 1 1 calc R . .
C222 C 0.4947(3) 1.0789(2) 0.5683(2) 0.0390(14) Uani 1 1 d . . .
H222 H 0.5120 1.1162 0.5644 0.047 Uiso 1 1 calc R . .
O223 O 0.59291(17) 1.11090(12) 0.37541(12) 0.0229(7) Uani 1 1 d . . .
C224 C 0.5230(3) 1.12697(19) 0.39638(17) 0.0203(10) Uani 1 1 d . . .
O225 O 0.46901(18) 1.09493(13) 0.40327(14) 0.0303(8) Uani 1 1 d . . .
C226 C 0.5203(3) 1.18669(19) 0.40900(17) 0.0202(10) Uani 1 1 d . . .
C227 C 0.5815(3) 1.22210(19) 0.39504(18) 0.0250(11) Uani 1 1 d . . .
H227 H 0.6264 1.2078 0.3772 0.030 Uiso 1 1 calc R . .
C228 C 0.5768(3) 1.2787(2) 0.40729(19) 0.0288(12) Uani 1 1 d . . .
H228 H 0.6183 1.3031 0.3977 0.035 Uiso 1 1 calc R . .
C229 C 0.5106(3) 1.2990(2) 0.43370(18) 0.0273(12) Uani 1 1 d . . .
H229 H 0.5067 1.3375 0.4415 0.033 Uiso 1 1 calc R . .
C230 C 0.4515(3) 1.2640(2) 0.44837(19) 0.0301(12) Uani 1 1 d . . .
H230 H 0.4075 1.2782 0.4673 0.036 Uiso 1 1 calc R . .
C231 C 0.4549(3) 1.2075(2) 0.43582(19) 0.0284(12) Uani 1 1 d . . .
H231 H 0.4131 1.1834 0.4455 0.034 Uiso 1 1 calc R . .
O232 O 0.61572(18) 1.07276(12) 0.27038(12) 0.0236(7) Uani 1 1 d . . .
C233 C 0.6514(3) 1.1071(2) 0.2369(2) 0.0330(13) Uani 1 1 d . . .
O234 O 0.7213(2) 1.11736(15) 0.24042(15) 0.0469(10) Uani 1 1 d . . .
C235 C 0.6035(3) 1.1282(2) 0.19255(18) 0.0261(11) Uani 1 1 d . . .
C236 C 0.5257(4) 1.1140(2) 0.1873(2) 0.0445(15) Uani 1 1 d . . .
H236 H 0.5026 1.0889 0.2121 0.053 Uiso 1 1 calc R . .
C237 C 0.4804(4) 1.1361(3) 0.1455(2) 0.0581(18) Uani 1 1 d . . .
H237 H 0.4269 1.1261 0.1419 0.070 Uiso 1 1 calc R . .
C238 C 0.5148(4) 1.1729(3) 0.1095(2) 0.0532(17) Uani 1 1 d . . .
H238 H 0.4848 1.1882 0.0809 0.064 Uiso 1 1 calc R . .
C239 C 0.5915(4) 1.1870(2) 0.1152(2) 0.0408(14) Uani 1 1 d . . .
H239 H 0.6150 1.2117 0.0901 0.049 Uiso 1 1 calc R . .
C240 C 0.6353(4) 1.1662(2) 0.1566(2) 0.0404(14) Uani 1 1 d . . .
H240 H 0.6881 1.1778 0.1609 0.048 Uiso 1 1 calc R . .
C241 C 0.7503(3) 0.99216(19) 0.2611(2) 0.0281(11) Uani 1 1 d . . .
H24A H 0.7306 1.0103 0.2281 0.034 Uiso 1 1 calc R . .
H24B H 0.7978 1.0122 0.2733 0.034 Uiso 1 1 calc R . .
O242 O 0.76820(18) 0.93434(12) 0.25091(13) 0.0280(8) Uani 1 1 d . . .
C243 C 0.8403(3) 0.9235(2) 0.23238(17) 0.0247(11) Uani 1 1 d . . .
O244 O 0.8884(2) 0.95935(14) 0.22424(14) 0.0356(9) Uani 1 1 d . . .
C245 C 0.8533(3) 0.8634(2) 0.22341(18) 0.0266(11) Uani 1 1 d . . .
C246 C 0.7962(3) 0.8244(2) 0.2316(2) 0.0372(13) Uani 1 1 d . . .
H246 H 0.7456 0.8356 0.2432 0.045 Uiso 1 1 calc R . .
C247 C 0.8122(4) 0.7685(2) 0.2230(2) 0.0470(16) Uani 1 1 d . . .
H247 H 0.7724 0.7414 0.2281 0.056 Uiso 1 1 calc R . .
C248 C 0.8859(4) 0.7526(2) 0.2071(2) 0.0459(16) Uani 1 1 d . . .
H248 H 0.8970 0.7143 0.2015 0.055 Uiso 1 1 calc R . .
C249 C 0.9424(4) 0.7906(3) 0.1994(2) 0.0473(16) Uani 1 1 d . . .
H249 H 0.9933 0.7791 0.1887 0.057 Uiso 1 1 calc R . .
C250 C 0.9266(3) 0.8471(2) 0.2071(2) 0.0368(13) Uani 1 1 d . . .
H250 H 0.9663 0.8741 0.2011 0.044 Uiso 1 1 calc R . .

loop_
_atom_site_aniso_label
_atom_site_aniso_U_11
_atom_site_aniso_U_22
_atom_site_aniso_U_33
_atom_site_aniso_U_23
_atom_site_aniso_U_13
_atom_site_aniso_U_12
O1 0.0236(18) 0.0230(18) 0.0268(18) -0.0038(15) 0.0021(15) 0.0035(15)
C2 0.033(3) 0.023(3) 0.021(2) -0.001(2) -0.003(2) 0.001(2)
C3 0.022(3) 0.016(2) 0.021(2) -0.002(2) 0.006(2) -0.002(2)
C4 0.024(3) 0.016(3) 0.025(3) -0.003(2) 0.001(2) -0.005(2)
C5 0.027(3) 0.016(3) 0.022(2) -0.001(2) -0.001(2) -0.004(2)
C6 0.026(3) 0.015(2) 0.021(2) -0.002(2) 0.004(2) 0.003(2)
C7 0.035(3) 0.015(3) 0.027(3) -0.001(2) 0.001(2) 0.001(2)
C8 0.048(3) 0.022(3) 0.027(3) 0.000(2) 0.006(3) 0.002(2)
C9 0.075(4) 0.020(3) 0.043(3) -0.005(3) -0.018(3) 0.002(3)
C10 0.031(3) 0.020(3) 0.037(3) 0.003(2) -0.001(3) 0.002(2)
O11 0.047(3) 0.109(4) 0.049(3) 0.045(3) 0.002(2) -0.003(3)
O12 0.036(2) 0.089(3) 0.069(3) 0.046(3) 0.010(2) 0.013(2)
C13 0.035(4) 0.113(7) 0.089(5) 0.053(5) -0.011(4) 0.008(4)
O14 0.0280(18) 0.0202(17) 0.0206(16) -0.0051(14) 0.0058(15) -0.0034(15)
C15 0.039(3) 0.015(3) 0.020(2) 0.000(2) -0.001(2) 0.002(2)
O16 0.049(2) 0.030(2) 0.034(2) -0.0109(17) 0.0056(18) -0.0085(19)
C17 0.037(3) 0.023(3) 0.016(2) 0.001(2) 0.003(2) -0.001(2)
C18 0.030(3) 0.038(3) 0.026(3) -0.004(2) 0.003(2) 0.002(3)
C19 0.044(4) 0.038(3) 0.040(3) 0.001(3) 0.003(3) -0.007(3)
C20 0.046(4) 0.047(4) 0.037(3) 0.004(3) 0.021(3) 0.004(3)
C21 0.071(4) 0.042(4) 0.035(3) -0.006(3) 0.027(3) -0.002(3)
C22 0.061(4) 0.030(3) 0.039(3) -0.009(3) 0.019(3) -0.010(3)
O23 0.0146(16) 0.0137(17) 0.0280(17) -0.0056(13) 0.0043(14) -0.0011(13)
C24 0.022(3) 0.020(3) 0.022(2) -0.001(2) -0.003(2) 0.003(2)
O25 0.0219(18) 0.0241(19) 0.048(2) -0.0038(16) 0.0020(17) -0.0071(16)
C26 0.021(3) 0.021(3) 0.022(2) -0.004(2) 0.003(2) 0.004(2)
C27 0.021(3) 0.021(3) 0.025(2) -0.002(2) 0.001(2) 0.000(2)
C28 0.026(3) 0.018(3) 0.034(3) -0.002(2) -0.004(2) 0.003(2)
C29 0.038(3) 0.021(3) 0.033(3) -0.006(2) -0.009(2) 0.012(2)
C30 0.036(3) 0.030(3) 0.023(3) -0.005(2) 0.003(2) 0.015(3)
C31 0.023(3) 0.027(3) 0.026(3) 0.003(2) 0.005(2) 0.002(2)
O32 0.0324(19) 0.0155(17) 0.0211(16) 0.0020(14) 0.0043(15) -0.0007(15)
C33 0.044(4) 0.016(3) 0.033(3) -0.001(2) 0.005(3) 0.001(2)
O34 0.042(2) 0.028(2) 0.051(2) 0.0016(18) 0.010(2) -0.0074(18)
C35 0.063(4) 0.032(3) 0.027(3) 0.003(2) 0.004(3) 0.010(3)
C36 0.067(4) 0.052(4) 0.034(3) 0.003(3) -0.003(3) -0.001(3)
C37 0.077(5) 0.038(4) 0.032(3) 0.003(3) -0.007(3) 0.008(4)
C38 0.114(7) 0.029(3) 0.031(3) 0.000(3) 0.010(4) -0.007(4)
C39 0.077(4) 0.024(3) 0.034(3) 0.000(3) 0.017(3) -0.008(3)
C40 0.047(3) 0.023(3) 0.029(3) -0.004(2) 0.005(3) 0.001(3)
C41 0.032(3) 0.012(2) 0.036(3) -0.006(2) 0.007(2) -0.002(2)
O42 0.0276(18) 0.0165(17) 0.0382(19) -0.0079(15) 0.0095(16) -0.0011(15)
C43 0.024(3) 0.027(3) 0.021(2) -0.001(2) 0.001(2) 0.001(2)
O44 0.036(2) 0.0259(19) 0.041(2) 0.0025(17) 0.0128(18) 0.0020(17)
C45 0.021(3) 0.027(3) 0.022(2) -0.006(2) -0.002(2) 0.009(2)
C46 0.035(3) 0.025(3) 0.050(3) -0.009(3) 0.008(3) 0.005(2)
C47 0.047(4) 0.027(3) 0.057(4) -0.006(3) 0.008(3) 0.000(3)
C48 0.048(4) 0.028(3) 0.044(3) -0.006(3) -0.012(3) 0.015(3)
C49 0.048(4) 0.043(4) 0.038(3) -0.010(3) 0.010(3) 0.022(3)
C50 0.044(3) 0.033(3) 0.035(3) 0.005(3) 0.005(3) 0.011(3)
O101 0.0256(18) 0.0237(18) 0.0254(17) -0.0007(14) -0.0011(15) -0.0030(15)
C102 0.030(3) 0.022(3) 0.024(2) 0.002(2) -0.002(2) -0.005(2)
C103 0.022(3) 0.021(3) 0.023(2) 0.001(2) -0.004(2) 0.005(2)
C104 0.026(3) 0.011(2) 0.021(2) -0.0033(19) 0.001(2) 0.002(2)
C105 0.026(3) 0.016(2) 0.021(2) -0.003(2) 0.001(2) -0.002(2)
C106 0.024(3) 0.019(3) 0.023(2) 0.001(2) -0.004(2) 0.003(2)
C107 0.034(3) 0.017(3) 0.028(3) 0.007(2) -0.002(2) -0.003(2)
C108 0.041(3) 0.019(3) 0.028(3) 0.002(2) 0.001(2) -0.004(2)
C109 0.070(4) 0.029(3) 0.042(3) -0.010(3) 0.018(3) -0.008(3)
C110 0.028(3) 0.019(3) 0.036(3) 0.001(2) -0.001(2) 0.005(2)
O111 0.044(3) 0.070(3) 0.050(2) 0.030(2) 0.009(2) 0.006(2)
O112 0.036(2) 0.064(3) 0.060(3) 0.027(2) 0.012(2) 0.003(2)
C113 0.051(4) 0.069(5) 0.059(4) 0.018(4) 0.025(3) -0.003(4)
O114 0.0286(19) 0.0191(18) 0.0203(16) -0.0012(14) -0.0045(14) 0.0041(14)
C115 0.040(3) 0.020(3) 0.022(2) -0.004(2) 0.001(2) -0.004(2)
O116 0.064(3) 0.038(2) 0.034(2) -0.0183(18) -0.016(2) 0.022(2)
C117 0.038(3) 0.026(3) 0.016(2) 0.001(2) -0.004(2) -0.002(2)
C118 0.039(3) 0.044(3) 0.033(3) -0.006(3) 0.000(3) -0.003(3)
C119 0.045(4) 0.059(4) 0.040(3) -0.002(3) -0.007(3) 0.002(3)
C120 0.062(4) 0.054(4) 0.038(3) 0.002(3) -0.029(3) 0.005(3)
C121 0.118(7) 0.053(4) 0.050(4) -0.022(3) -0.050(4) 0.025(4)
C122 0.093(5) 0.050(4) 0.047(4) -0.024(3) -0.037(4) 0.039(4)
O123 0.0196(17) 0.0142(17) 0.0271(17) -0.0035(13) -0.0053(14) 0.0018(13)
C124 0.019(3) 0.019(3) 0.022(2) 0.002(2) 0.001(2) -0.001(2)
O125 0.0195(18) 0.0262(19) 0.039(2) -0.0011(16) -0.0007(16) 0.0029(16)
C126 0.018(2) 0.022(3) 0.019(2) -0.001(2) 0.003(2) -0.002(2)
C127 0.018(2) 0.019(3) 0.027(2) -0.001(2) -0.004(2) -0.001(2)
C128 0.029(3) 0.021(3) 0.032(3) -0.004(2) 0.000(2) -0.001(2)
C129 0.034(3) 0.021(3) 0.026(3) -0.004(2) 0.000(2) -0.011(2)
C130 0.028(3) 0.030(3) 0.025(3) -0.001(2) -0.002(2) -0.015(2)
C131 0.021(3) 0.031(3) 0.025(3) 0.003(2) 0.001(2) 0.002(2)
O132 0.0296(18) 0.0139(17) 0.0261(17) 0.0025(14) -0.0005(15) -0.0015(14)
C133 0.053(4) 0.014(3) 0.043(3) 0.000(2) 0.007(3) 0.010(3)
O134 0.067(3) 0.031(2) 0.045(2) 0.0051(19) 0.003(2) 0.011(2)
C135 0.047(3) 0.019(3) 0.023(3) -0.002(2) -0.012(2) -0.003(2)
C136 0.041(3) 0.043(4) 0.038(3) 0.011(3) -0.003(3) 0.002(3)
C137 0.049(4) 0.065(4) 0.039(3) 0.004(3) 0.007(3) 0.014(3)
C138 0.054(4) 0.064(5) 0.051(4) 0.030(4) 0.013(3) 0.006(4)
C139 0.073(4) 0.032(3) 0.030(3) 0.014(3) 0.002(3) 0.005(3)
C140 0.072(5) 0.033(3) 0.053(4) 0.012(3) 0.004(3) 0.008(3)
C141 0.032(3) 0.016(2) 0.027(3) -0.002(2) -0.003(2) 0.002(2)
O142 0.0283(19) 0.0189(18) 0.0285(18) -0.0035(14) -0.0072(15) -0.0003(14)
C143 0.024(3) 0.025(3) 0.020(2) -0.001(2) 0.005(2) -0.003(2)
O144 0.0251(18) 0.029(2) 0.038(2) -0.0034(17) -0.0041(16) 0.0033(17)
C145 0.025(3) 0.023(3) 0.017(2) -0.006(2) 0.005(2) -0.007(2)
C146 0.031(3) 0.029(3) 0.040(3) -0.006(3) 0.003(3) -0.006(2)
C147 0.040(3) 0.023(3) 0.052(4) -0.003(3) -0.001(3) 0.004(2)
C148 0.047(4) 0.031(3) 0.048(4) -0.010(3) 0.010(3) -0.012(3)
C149 0.034(3) 0.041(3) 0.038(3) -0.004(3) -0.001(3) -0.021(3)
C150 0.031(3) 0.034(3) 0.027(3) -0.003(2) 0.000(2) -0.006(3)
O201 0.0242(18) 0.0235(18) 0.0275(17) -0.0049(15) 0.0032(15) 0.0027(15)
C202 0.031(3) 0.023(3) 0.024(2) -0.001(2) 0.002(2) -0.001(2)
C203 0.023(3) 0.015(2) 0.023(2) -0.005(2) 0.004(2) -0.005(2)
C204 0.025(3) 0.012(2) 0.025(2) -0.007(2) 0.001(2) -0.005(2)
C205 0.020(2) 0.016(2) 0.030(3) -0.002(2) 0.004(2) 0.002(2)
C206 0.025(3) 0.017(3) 0.030(3) -0.004(2) 0.004(2) -0.002(2)
C207 0.039(3) 0.019(3) 0.030(3) -0.001(2) 0.001(2) -0.001(2)
C208 0.042(3) 0.018(3) 0.031(3) -0.003(2) 0.003(2) 0.003(2)
C209 0.084(5) 0.021(3) 0.046(3) -0.010(3) -0.016(3) 0.008(3)
C210 0.042(4) 0.039(3) 0.035(3) 0.013(3) 0.003(3) -0.005(3)
O211 0.052(3) 0.087(5) 0.038(4) 0.017(4) -0.008(3) 0.003(5)
O212 0.041(3) 0.051(6) 0.040(4) 0.003(4) -0.002(3) 0.015(5)
C213 0.039(6) 0.080(19) 0.050(11) 0.023(12) -0.015(6) 0.004(12)
C310 0.042(4) 0.039(3) 0.035(3) 0.013(3) 0.003(3) -0.005(3)
O311 0.052(3) 0.087(5) 0.038(4) 0.017(4) -0.008(3) 0.003(5)
O312 0.041(3) 0.051(6) 0.040(4) 0.003(4) -0.002(3) 0.015(5)
C313 0.039(6) 0.080(19) 0.050(11) 0.023(12) -0.015(6) 0.004(12)
O214 0.0247(18) 0.0192(17) 0.0259(17) -0.0034(14) 0.0060(15) -0.0074(14)
C215 0.026(3) 0.017(3) 0.026(3) -0.008(2) -0.006(2) 0.000(2)
O216 0.040(2) 0.027(2) 0.0336(19) -0.0117(16) 0.0042(17) -0.0072(17)
C217 0.038(3) 0.020(3) 0.020(2) -0.001(2) -0.003(2) 0.000(2)
C218 0.081(5) 0.032(3) 0.044(3) -0.011(3) 0.036(3) -0.006(3)
C219 0.088(5) 0.033(4) 0.060(4) -0.003(3) 0.036(4) -0.018(3)
C220 0.067(4) 0.039(4) 0.034(3) -0.004(3) 0.025(3) -0.006(3)
C221 0.055(4) 0.031(3) 0.035(3) -0.008(3) 0.007(3) 0.001(3)
C222 0.054(4) 0.023(3) 0.040(3) -0.006(3) 0.007(3) -0.002(3)
O223 0.0183(17) 0.0150(17) 0.0354(18) -0.0024(14) 0.0083(15) -0.0020(14)
C224 0.015(2) 0.026(3) 0.019(2) 0.001(2) 0.000(2) -0.001(2)
O225 0.0208(18) 0.027(2) 0.043(2) -0.0042(17) 0.0076(16) -0.0029(16)
C226 0.017(2) 0.024(3) 0.020(2) 0.001(2) 0.000(2) -0.001(2)
C227 0.026(3) 0.027(3) 0.021(2) -0.009(2) 0.000(2) 0.001(2)
C228 0.033(3) 0.022(3) 0.031(3) -0.002(2) 0.001(2) -0.004(2)
C229 0.033(3) 0.023(3) 0.026(3) -0.006(2) -0.007(2) 0.011(2)
C230 0.029(3) 0.036(3) 0.026(3) -0.007(2) 0.000(2) 0.010(3)
C231 0.028(3) 0.031(3) 0.027(3) 0.001(2) 0.001(2) 0.001(2)
O232 0.0284(18) 0.0173(17) 0.0250(17) -0.0003(14) 0.0050(15) -0.0036(15)
C233 0.029(3) 0.022(3) 0.047(3) 0.004(3) 0.003(3) -0.013(2)
O234 0.052(3) 0.035(2) 0.053(2) 0.0081(19) 0.004(2) -0.007(2)
C235 0.031(3) 0.022(3) 0.026(3) -0.002(2) 0.008(2) -0.001(2)
C236 0.057(4) 0.039(4) 0.038(3) 0.011(3) -0.004(3) -0.004(3)
C237 0.063(4) 0.063(4) 0.048(4) 0.014(3) -0.012(3) -0.003(4)
C238 0.077(5) 0.049(4) 0.033(3) 0.013(3) -0.005(3) 0.004(4)
C239 0.049(4) 0.038(3) 0.036(3) 0.008(3) 0.011(3) -0.002(3)
C240 0.049(4) 0.028(3) 0.044(3) 0.007(3) 0.003(3) 0.000(3)
C241 0.031(3) 0.017(3) 0.036(3) -0.008(2) 0.012(2) 0.001(2)
O242 0.031(2) 0.0180(18) 0.0354(19) -0.0063(15) 0.0049(16) 0.0021(15)
C243 0.033(3) 0.025(3) 0.016(2) -0.005(2) -0.002(2) 0.005(2)
O244 0.033(2) 0.029(2) 0.045(2) 0.0006(17) 0.0064(18) 0.0002(18)
C245 0.032(3) 0.024(3) 0.024(3) -0.007(2) -0.007(2) 0.008(2)
C246 0.039(3) 0.024(3) 0.049(3) -0.008(3) -0.011(3) 0.008(3)
C247 0.059(4) 0.026(3) 0.056(4) -0.006(3) -0.015(3) -0.002(3)
C248 0.061(4) 0.027(3) 0.049(4) -0.014(3) -0.027(3) 0.021(3)
C249 0.052(4) 0.047(4) 0.043(3) -0.012(3) -0.010(3) 0.023(3)
C250 0.041(3) 0.033(3) 0.037(3) -0.003(3) 0.002(3) 0.009(3)

loop_
_atom_type_symbol
_atom_type_description
_atom_type_scat_dispersion_real
_atom_type_scat_dispersion_imag
_atom_type_scat_source
C C 0.0033 0.0016 'International Tables Vol C Tables 4.2.6.8 and 6.1.1.4'
H H 0.0000 0.0000 'International Tables Vol C Tables 4.2.6.8 and 6.1.1.4'
O O 0.0106 0.0060 'International Tables Vol C Tables 4.2.6.8 and 6.1.1.4'

loop_
_geom_angle_atom_site_label_1
_geom_angle_atom_site_label_2
_geom_angle_atom_site_label_3
_geom_angle
C6 O1 C2 113.2(3)
O1 C2 C7 113.1(4)
O1 C2 C3 108.4(4)
C7 C2 C3 115.5(4)
O1 C2 H2 106.4
C7 C2 H2 106.4
C3 C2 H2 106.4
O14 C3 C4 110.6(4)
O14 C3 C2 105.9(3)
C4 C3 C2 111.8(4)
O14 C3 H3 109.5
C4 C3 H3 109.5
C2 C3 H3 109.5
O23 C4 C5 105.6(3)
O23 C4 C3 110.6(4)
C5 C4 C3 109.0(4)
O23 C4 H4 110.5
C5 C4 H4 110.5
C3 C4 H4 110.5
O32 C5 C4 107.5(4)
O32 C5 C6 108.8(3)
C4 C5 C6 110.8(4)
O32 C5 H5 109.9
C4 C5 H5 109.9
C6 C5 H5 109.9
O1 C6 C41 107.0(4)
O1 C6 C5 107.9(3)
C41 C6 C5 113.1(4)
O1 C6 H6 109.6
C41 C6 H6 109.6
C5 C6 H6 109.6
C2 C7 C8 112.5(4)
C2 C7 H7A 109.1
C8 C7 H7A 109.1
C2 C7 H7B 109.1
C8 C7 H7B 109.1
H7A C7 H7B 107.8
C10 C8 C9 111.1(4)
C10 C8 C7 109.1(4)
C9 C8 C7 111.2(4)
C10 C8 H8 108.5
C9 C8 H8 108.5
C7 C8 H8 108.5
C8 C9 H9A 109.5
C8 C9 H9B 109.5
H9A C9 H9B 109.5
C8 C9 H9C 109.5
H9A C9 H9C 109.5
H9B C9 H9C 109.5
O11 C10 O12 121.6(5)
O11 C10 C8 124.3(5)
O12 C10 C8 114.1(5)
C10 O12 C13 115.6(5)
O12 C13 H13A 109.5
O12 C13 H13B 109.5
H13A C13 H13B 109.5
O12 C13 H13C 109.5
H13A C13 H13C 109.5
H13B C13 H13C 109.5
C15 O14 C3 118.6(3)
O16 C15 O14 123.2(4)
O16 C15 C17 125.1(4)
O14 C15 C17 111.8(4)
C22 C17 C18 118.7(5)
C22 C17 C15 118.7(4)
C18 C17 C15 122.6(4)
C19 C18 C17 120.5(5)
C19 C18 H18 119.8
C17 C18 H18 119.8
C18 C19 C20 120.0(5)
C18 C19 H19 120.0
C20 C19 H19 120.0
C21 C20 C19 120.1(5)
C21 C20 H20 119.9
C19 C20 H20 119.9
C20 C21 C22 119.6(5)
C20 C21 H21 120.2
C22 C21 H21 120.2
C17 C22 C21 121.2(5)
C17 C22 H22 119.4
C21 C22 H22 119.4
C24 O23 C4 117.6(3)
O25 C24 O23 122.8(4)
O25 C24 C26 125.2(4)
O23 C24 C26 112.0(4)
C27 C26 C31 119.9(4)
C27 C26 C24 122.2(4)
C31 C26 C24 117.9(4)
C28 C27 C26 120.3(4)
C28 C27 H27 119.9
C26 C27 H27 119.9
C27 C28 C29 120.0(5)
C27 C28 H28 120.0
C29 C28 H28 120.0
C30 C29 C28 119.6(4)
C30 C29 H29 120.2
C28 C29 H29 120.2
C29 C30 C31 120.7(5)
C29 C30 H30 119.6
C31 C30 H30 119.6
C26 C31 C30 119.4(5)
C26 C31 H31 120.3
C30 C31 H31 120.3
C33 O32 C5 117.1(4)
O34 C33 O32 122.5(5)
O34 C33 C40 125.4(5)
O32 C33 C40 112.0(5)
C40 C35 C36 120.4(6)
C40 C35 H35 119.8
C36 C35 H35 119.8
C37 C36 C35 120.0(6)
C37 C36 H36 120.0
C35 C36 H36 120.0
C38 C37 C36 120.3(6)
C38 C37 H37 119.9
C36 C37 H37 119.9
C37 C38 C39 120.5(6)
C37 C38 H38 119.8
C39 C38 H38 119.8
C38 C39 C40 119.8(6)
C38 C39 H39 120.1
C40 C39 H39 120.1
C35 C40 C39 119.0(5)
C35 C40 C33 122.7(5)
C39 C40 C33 118.4(5)
O42 C41 C6 105.5(4)
O42 C41 H41A 110.6
C6 C41 H41A 110.6
O42 C41 H41B 110.6
C6 C41 H41B 110.6
H41A C41 H41B 108.8
C43 O42 C41 115.8(4)
O44 C43 O42 123.7(4)
O44 C43 C45 124.6(4)
O42 C43 C45 111.7(4)
C50 C45 C46 119.3(5)
C50 C45 C43 118.8(5)
C46 C45 C43 121.8(4)
C45 C46 C47 120.9(5)
C45 C46 H46 119.6
C47 C46 H46 119.6
C48 C47 C46 119.6(5)
C48 C47 H47 120.2
C46 C47 H47 120.2
C47 C48 C49 120.0(5)
C47 C48 H48 120.0
C49 C48 H48 120.0
C48 C49 C50 120.1(5)
C48 C49 H49 120.0
C50 C49 H49 120.0
C45 C50 C49 120.2(5)
C45 C50 H50 119.9
C49 C50 H50 119.9
C106 O101 C102 113.9(3)
O101 C102 C107 111.9(4)
O101 C102 C103 108.3(3)
C107 C102 C103 115.6(4)
O101 C102 H102 106.9
C107 C102 H102 106.9
C103 C102 H102 106.9
O114 C103 C104 109.2(4)
O114 C103 C102 105.3(3)
C104 C103 C102 112.7(4)
O114 C103 H103 109.9
C104 C103 H103 109.9
C102 C103 H103 109.9
O123 C104 C105 106.0(3)
O123 C104 C103 108.8(3)
C105 C104 C103 109.5(4)
O123 C104 H104 110.8
C105 C104 H104 110.8
C103 C104 H104 110.8
O132 C105 C106 106.3(3)
O132 C105 C104 109.6(4)
C106 C105 C104 110.6(4)
O132 C105 H105 110.1
C106 C105 H105 110.1
C104 C105 H105 110.1
O101 C106 C141 106.2(4)
O101 C106 C105 109.1(3)
C141 C106 C105 112.6(4)
O101 C106 H106 109.6
C141 C106 H106 109.6
C105 C106 H106 109.6
C102 C107 C108 111.8(4)
C102 C107 H10A 109.2
C108 C107 H10A 109.2
C102 C107 H10B 109.2
C108 C107 H10B 109.2
H10A C107 H10B 107.9
C110 C108 C109 110.8(4)
C110 C108 C107 109.5(4)
C109 C108 C107 111.0(4)
C110 C108 H108 108.5
C109 C108 H108 108.5
C107 C108 H108 108.5
C108 C109 H10C 109.5
C108 C109 H10D 109.5
H10C C109 H10D 109.5
C108 C109 H10E 109.5
H10C C109 H10E 109.5
H10D C109 H10E 109.5
O111 C110 O112 120.4(5)
O111 C110 C108 125.0(5)
O112 C110 C108 114.6(4)
C110 O112 C113 116.7(4)
O112 C113 H11A 109.5
O112 C113 H11B 109.5
H11A C113 H11B 109.5
O112 C113 H11C 109.5
H11A C113 H11C 109.5
H11B C113 H11C 109.5
C115 O114 C103 117.4(3)
O116 C115 O114 123.7(5)
O116 C115 C117 125.0(4)
O114 C115 C117 111.3(4)
C122 C117 C118 119.1(5)
C122 C117 C115 118.8(5)
C118 C117 C115 122.0(4)
C119 C118 C117 120.1(5)
C119 C118 H118 119.9
C117 C118 H118 119.9
C120 C119 C118 119.7(6)
C120 C119 H119 120.2
C118 C119 H119 120.2
C121 C120 C119 119.8(6)
C121 C120 H120 120.1
C119 C120 H120 120.1
C120 C121 C122 120.9(6)
C120 C121 H121 119.5
C122 C121 H121 119.5
C117 C122 C121 120.3(6)
C117 C122 H122 119.9
C121 C122 H122 119.9
C124 O123 C104 118.3(3)
O125 C124 O123 123.0(4)
O125 C124 C126 125.1(4)
O123 C124 C126 111.9(4)
C131 C126 C127 120.3(4)
C131 C126 C124 118.6(4)
C127 C126 C124 121.1(4)
C128 C127 C126 119.2(4)
C128 C127 H127 120.4
C126 C127 H127 120.4
C127 C128 C129 120.8(5)
C127 C128 H128 119.6
C129 C128 H128 119.6
C130 C129 C128 119.8(4)
C130 C129 H129 120.1
C128 C129 H129 120.1
C129 C130 C131 119.7(4)
C129 C130 H130 120.1
C131 C130 H130 120.1
C126 C131 C130 120.1(5)
C126 C131 H131 119.9
C130 C131 H131 119.9
C133 O132 C105 119.9(4)
O134 C133 O132 121.6(5)
O134 C133 C135 124.0(5)
O132 C133 C135 114.4(4)
C136 C135 C140 120.1(5)
C136 C135 C133 121.0(5)
C140 C135 C133 118.7(5)
C135 C136 C137 119.3(5)
C135 C136 H136 120.3
C137 C136 H136 120.3
C136 C137 C138 119.1(6)
C136 C137 H137 120.4
C138 C137 H137 120.4
C139 C138 C137 121.2(6)
C139 C138 H138 119.4
C137 C138 H138 119.4
C138 C139 C140 119.9(5)
C138 C139 H139 120.0
C140 C139 H139 120.0
C135 C140 C139 120.2(6)
C135 C140 H140 119.9
C139 C140 H140 119.9
O142 C141 C106 105.2(4)
O142 C141 H14A 110.7
C106 C141 H14A 110.7
O142 C141 H14B 110.7
C106 C141 H14B 110.7
H14A C141 H14B 108.8
C143 O142 C141 116.4(4)
O144 C143 O142 123.5(4)
O144 C143 C145 125.1(4)
O142 C143 C145 111.4(4)
C150 C145 C146 119.9(5)
C150 C145 C143 118.9(4)
C146 C145 C143 121.1(4)
C145 C146 C147 119.8(5)
C145 C146 H146 120.1
C147 C146 H146 120.1
C148 C147 C146 119.7(5)
C148 C147 H147 120.2
C146 C147 H147 120.2
C147 C148 C149 120.4(5)
C147 C148 H148 119.8
C149 C148 H148 119.8
C148 C149 C150 120.2(5)
C148 C149 H149 119.9
C150 C149 H149 119.9
C145 C150 C149 120.0(5)
C145 C150 H150 120.0
C149 C150 H150 120.0
C202 O201 C206 113.5(3)
O201 C202 C207 112.5(4)
O201 C202 C203 108.8(4)
C207 C202 C203 116.8(4)
O201 C202 H202 106.0
C207 C202 H202 106.0
C203 C202 H202 106.0
O214 C203 C204 111.2(4)
O214 C203 C202 105.6(3)
C204 C203 C202 112.0(4)
O214 C203 H203 109.3
C204 C203 H203 109.3
C202 C203 H203 109.3
O223 C204 C205 104.9(3)
O223 C204 C203 110.4(3)
C205 C204 C203 109.7(4)
O223 C204 H204 110.6
C205 C204 H204 110.6
C203 C204 H204 110.6
O232 C205 C204 107.1(3)
O232 C205 C206 109.8(4)
C204 C205 C206 111.4(4)
O232 C205 H205 109.5
C204 C205 H205 109.5
C206 C205 H205 109.5
O201 C206 C241 105.3(4)
O201 C206 C205 108.6(4)
C241 C206 C205 112.0(4)
O201 C206 H206 110.3
C241 C206 H206 110.3
C205 C206 H206 110.3
C208 C207 C202 112.0(4)
C208 C207 H20A 109.2
C202 C207 H20A 109.2
C208 C207 H20B 109.2
C202 C207 H20B 109.2
H20A C207 H20B 107.9
C210 C208 C209 109.8(4)
C210 C208 C207 109.5(4)
C209 C208 C207 111.9(4)
C210 C208 H208 108.5
C209 C208 H208 108.5
C207 C208 H208 108.5
C208 C209 H20C 109.5
C208 C209 H20D 109.5
H20C C209 H20D 109.5
C208 C209 H20E 109.5
H20C C209 H20E 109.5
H20D C209 H20E 109.5
O212 C210 O211 121.4(7)
O212 C210 C208 115.3(6)
O211 C210 C208 122.4(6)
C210 O212 C213 115.3(16)
O312 C313 H31A 109.5
O312 C313 H31B 109.5
H31A C313 H31B 109.5
O312 C313 H31C 109.5
H31A C313 H31C 109.5
H31B C313 H31C 109.5
C215 O214 C203 118.2(3)
O216 C215 O214 122.8(4)
O216 C215 C217 125.6(4)
O214 C215 C217 111.6(4)
C218 C217 C222 118.9(5)
C218 C217 C215 122.4(5)
C222 C217 C215 118.5(4)
C217 C218 C219 119.8(5)
C217 C218 H218 120.1
C219 C218 H218 120.1
C218 C219 C220 120.9(5)
C218 C219 H219 119.5
C220 C219 H219 119.5
C221 C220 C219 119.3(5)
C221 C220 H220 120.3
C219 C220 H220 120.3
C220 C221 C222 119.8(5)
C220 C221 H221 120.1
C222 C221 H221 120.1
C221 C222 C217 120.9(5)
C221 C222 H222 119.6
C217 C222 H222 119.6
C224 O223 C204 118.3(3)
O225 C224 O223 122.7(4)
O225 C224 C226 124.5(4)
O223 C224 C226 112.8(4)
C227 C226 C231 120.1(4)
C227 C226 C224 121.4(4)
C231 C226 C224 118.5(4)
C226 C227 C228 119.9(4)
C226 C227 H227 120.0
C228 C227 H227 120.0
C229 C228 C227 119.3(5)
C229 C228 H228 120.3
C227 C228 H228 120.3
C230 C229 C228 120.6(5)
C230 C229 H229 119.7
C228 C229 H229 119.7
C229 C230 C231 120.7(5)
C229 C230 H230 119.7
C231 C230 H230 119.7
C226 C231 C230 119.4(5)
C226 C231 H231 120.3
C230 C231 H231 120.3
C233 O232 C205 118.2(4)
O234 C233 O232 122.1(5)
O234 C233 C235 122.0(5)
O232 C233 C235 115.7(4)
C236 C235 C240 118.6(5)
C236 C235 C233 121.6(4)
C240 C235 C233 119.6(5)
C235 C236 C237 120.6(5)
C235 C236 H236 119.7
C237 C236 H236 119.7
C238 C237 C236 119.2(6)
C238 C237 H237 120.4
C236 C237 H237 120.4
C239 C238 C237 119.9(6)
C239 C238 H238 120.1
C237 C238 H238 120.1
C238 C239 C240 120.8(5)
C238 C239 H239 119.6
C240 C239 H239 119.6
C239 C240 C235 120.9(6)
C239 C240 H240 119.6
C235 C240 H240 119.6
O242 C241 C206 106.6(4)
O242 C241 H24A 110.4
C206 C241 H24A 110.4
O242 C241 H24B 110.4
C206 C241 H24B 110.4
H24A C241 H24B 108.6
C243 O242 C241 116.2(4)
O244 C243 O242 122.9(4)
O244 C243 C245 124.8(5)
O242 C243 C245 112.3(4)
C246 C245 C250 119.9(5)
C246 C245 C243 122.7(5)
C250 C245 C243 117.3(5)
C245 C246 C247 120.0(5)
C245 C246 H246 120.0
C247 C246 H246 120.0
C248 C247 C246 119.7(6)
C248 C247 H247 120.2
C246 C247 H247 120.2
C249 C248 C247 120.5(5)
C249 C248 H248 119.7
C247 C248 H248 119.7
C248 C249 C250 120.3(6)
C248 C249 H249 119.8
C250 C249 H249 119.8
C245 C250 C249 119.5(5)
C245 C250 H250 120.2
C249 C250 H250 120.2

loop_
_geom_bond_atom_site_label_1
_geom_bond_atom_site_label_2
_geom_bond_distance
O1 C6 1.431(5)
O1 C2 1.439(5)
C2 C7 1.523(6)
C2 C3 1.531(6)
C2 H2 1.0000
C3 O14 1.446(5)
C3 C4 1.519(6)
C3 H3 1.0000
C4 O23 1.438(5)
C4 C5 1.512(6)
C4 H4 1.0000
C5 O32 1.444(5)
C5 C6 1.522(6)
C5 H5 1.0000
C6 C41 1.506(6)
C6 H6 1.0000
C7 C8 1.546(6)
C7 H7A 0.9900
C7 H7B 0.9900
C8 C10 1.506(7)
C8 C9 1.525(7)
C8 H8 1.0000
C9 H9A 0.9800
C9 H9B 0.9800
C9 H9C 0.9800
C10 O11 1.194(6)
C10 O12 1.303(6)
O12 C13 1.467(7)
C13 H13A 0.9800
C13 H13B 0.9800
C13 H13C 0.9800
O14 C15 1.351(5)
C15 O16 1.206(5)
C15 C17 1.476(7)
C17 C22 1.382(7)
C17 C18 1.394(7)
C18 C19 1.382(7)
C18 H18 0.9500
C19 C20 1.387(7)
C19 H19 0.9500
C20 C21 1.378(8)
C20 H20 0.9500
C21 C22 1.385(8)
C21 H21 0.9500
C22 H22 0.9500
O23 C24 1.361(5)
C24 O25 1.204(5)
C24 C26 1.477(6)
C26 C27 1.387(6)
C26 C31 1.390(6)
C27 C28 1.375(6)
C27 H27 0.9500
C28 C29 1.404(7)
C28 H28 0.9500
C29 C30 1.365(7)
C29 H29 0.9500
C30 C31 1.396(6)
C30 H30 0.9500
C31 H31 0.9500
O32 C33 1.358(6)
C33 O34 1.238(6)
C33 C40 1.460(7)
C35 C40 1.362(8)
C35 C36 1.393(7)
C35 H35 0.9500
C36 C37 1.365(8)
C36 H36 0.9500
C37 C38 1.360(9)
C37 H37 0.9500
C38 C39 1.377(8)
C38 H38 0.9500
C39 C40 1.402(7)
C39 H39 0.9500
C41 O42 1.453(5)
C41 H41A 0.9900
C41 H41B 0.9900
O42 C43 1.331(5)
C43 O44 1.202(5)
C43 C45 1.494(6)
C45 C50 1.365(6)
C45 C46 1.372(7)
C46 C47 1.399(7)
C46 H46 0.9500
C47 C48 1.361(7)
C47 H47 0.9500
C48 C49 1.378(8)
C48 H48 0.9500
C49 C50 1.397(7)
C49 H49 0.9500
C50 H50 0.9500
O101 C106 1.418(5)
O101 C102 1.439(5)
C102 C107 1.532(6)
C102 C103 1.535(6)
C102 H102 1.0000
C103 O114 1.453(5)
C103 C104 1.532(6)
C103 H103 1.0000
C104 O123 1.438(5)
C104 C105 1.524(6)
C104 H104 1.0000
C105 O132 1.451(5)
C105 C106 1.514(6)
C105 H105 1.0000
C106 C141 1.508(6)
C106 H106 1.0000
C107 C108 1.555(6)
C107 H10A 0.9900
C107 H10B 0.9900
C108 C110 1.476(7)
C108 C109 1.514(7)
C108 H108 1.0000
C109 H10C 0.9800
C109 H10D 0.9800
C109 H10E 0.9800
C110 O111 1.204(6)
C110 O112 1.335(6)
O112 C113 1.445(7)
C113 H11A 0.9800
C113 H11B 0.9800
C113 H11C 0.9800
O114 C115 1.350(5)
C115 O116 1.203(6)
C115 C117 1.484(7)
C117 C122 1.375(7)
C117 C118 1.395(7)
C118 C119 1.395(8)
C118 H118 0.9500
C119 C120 1.380(8)
C119 H119 0.9500
C120 C121 1.365(9)
C120 H120 0.9500
C121 C122 1.384(8)
C121 H121 0.9500
C122 H122 0.9500
O123 C124 1.360(5)
C124 O125 1.215(5)
C124 C126 1.483(6)
C126 C131 1.376(6)
C126 C127 1.393(6)
C127 C128 1.382(6)
C127 H127 0.9500
C128 C129 1.384(7)
C128 H128 0.9500
C129 C130 1.383(7)
C129 H129 0.9500
C130 C131 1.393(7)
C130 H130 0.9500
C131 H131 0.9500
O132 C133 1.334(5)
C133 O134 1.223(6)
C133 C135 1.477(7)
C135 C136 1.369(7)
C135 C140 1.387(7)
C136 C137 1.402(7)
C136 H136 0.9500
C137 C138 1.402(8)
C137 H137 0.9500
C138 C139 1.328(8)
C138 H138 0.9500
C139 C140 1.396(8)
C139 H139 0.9500
C140 H140 0.9500
C141 O142 1.445(5)
C141 H14A 0.9900
C141 H14B 0.9900
O142 C143 1.350(6)
C143 O144 1.206(5)
C143 C145 1.486(6)
C145 C150 1.376(6)
C145 C146 1.390(7)
C146 C147 1.395(7)
C146 H146 0.9500
C147 C148 1.376(8)
C147 H147 0.9500
C148 C149 1.377(8)
C148 H148 0.9500
C149 C150 1.389(7)
C149 H149 0.9500
C150 H150 0.9500
O201 C202 1.433(5)
O201 C206 1.434(5)
C202 C207 1.529(6)
C202 C203 1.538(6)
C202 H202 1.0000
C203 O214 1.448(5)
C203 C204 1.523(6)
C203 H203 1.0000
C204 O223 1.437(5)
C204 C205 1.519(6)
C204 H204 1.0000
C205 O232 1.449(5)
C205 C206 1.530(6)
C205 H205 1.0000
C206 C241 1.507(6)
C206 H206 1.0000
C207 C208 1.525(6)
C207 H20A 0.9900
C207 H20B 0.9900
C208 C210 1.489(7)
C208 C209 1.521(7)
C208 H208 1.0000
C209 H20C 0.9800
C209 H20D 0.9800
C209 H20E 0.9800
C210 O212 1.273(10)
C210 O211 1.289(9)
O212 C213 1.48(3)
C213 H21A 0.9800
C213 H21B 0.9800
C213 H21C 0.9800
O312 C313 1.45(5)
C313 H31A 0.9800
C313 H31B 0.9800
C313 H31C 0.9800
O214 C215 1.355(5)
C215 O216 1.215(5)
C215 C217 1.466(7)
C217 C218 1.363(7)
C217 C222 1.391(7)
C218 C219 1.373(8)
C218 H218 0.9500
C219 C220 1.383(8)
C219 H219 0.9500
C220 C221 1.358(7)
C220 H220 0.9500
C221 C222 1.372(8)
C221 H221 0.9500
C222 H222 0.9500
O223 C224 1.359(5)
C224 O225 1.214(5)
C224 C226 1.472(6)
C226 C227 1.392(6)
C226 C231 1.393(6)
C227 C228 1.399(6)
C227 H227 0.9500
C228 C229 1.396(7)
C228 H228 0.9500
C229 C230 1.365(7)
C229 H229 0.9500
C230 C231 1.397(7)
C230 H230 0.9500
C231 H231 0.9500
O232 C233 1.323(5)
C233 O234 1.221(6)
C233 C235 1.466(7)
C235 C236 1.377(7)
C235 C240 1.388(7)
C236 C237 1.400(8)
C236 H236 0.9500
C237 C238 1.391(8)
C237 H237 0.9500
C238 C239 1.360(8)
C238 H238 0.9500
C239 C240 1.370(7)
C239 H239 0.9500
C240 H240 0.9500
C241 O242 1.447(5)
C241 H24A 0.9900
C241 H24B 0.9900
O242 C243 1.341(6)
C243 O244 1.208(6)
C243 C245 1.481(7)
C245 C246 1.368(7)
C245 C250 1.372(7)
C246 C247 1.391(7)
C246 H246 0.9500
C247 C248 1.373(8)
C247 H247 0.9500
C248 C249 1.343(9)
C248 H248 0.9500
C249 C250 1.400(8)
C249 H249 0.9500
C250 H250 0.9500

loop_
_geom_torsion_atom_site_label_1
_geom_torsion_atom_site_label_2
_geom_torsion_atom_site_label_3
_geom_torsion_atom_site_label_4
_geom_torsion
C6 O1 C2 C7 67.4(5)
C6 O1 C2 C3 -61.9(5)
O1 C2 C3 O14 175.6(3)
C7 C2 C3 O14 47.6(5)
O1 C2 C3 C4 55.1(5)
C7 C2 C3 C4 -72.9(5)
O14 C3 C4 O23 73.8(4)
C2 C3 C4 O23 -168.5(3)
O14 C3 C4 C5 -170.5(3)
C2 C3 C4 C5 -52.7(5)
O23 C4 C5 O32 -67.6(4)
C3 C4 C5 O32 173.5(3)
O23 C4 C5 C6 173.7(4)
C3 C4 C5 C6 54.8(5)
C2 O1 C6 C41 -173.7(3)
C2 O1 C6 C5 64.3(5)
O32 C5 C6 O1 -177.6(3)
C4 C5 C6 O1 -59.6(5)
O32 C5 C6 C41 64.3(5)
C4 C5 C6 C41 -177.8(4)
O1 C2 C7 C8 55.6(5)
C3 C2 C7 C8 -178.8(4)
C2 C7 C8 C10 67.8(5)
C2 C7 C8 C9 -169.3(4)
C9 C8 C10 O11 -47.4(7)
C7 C8 C10 O11 75.5(7)
C9 C8 C10 O12 131.1(5)
C7 C8 C10 O12 -106.0(5)
O11 C10 O12 C13 -5.7(9)
C8 C10 O12 C13 175.7(5)
C4 C3 O14 C15 -93.5(4)
C2 C3 O14 C15 145.2(4)
C3 O14 C15 O16 -1.1(7)
C3 O14 C15 C17 178.6(4)
O16 C15 C17 C22 1.5(8)
O14 C15 C17 C22 -178.3(4)
O16 C15 C17 C18 178.4(5)
O14 C15 C17 C18 -1.3(6)
C22 C17 C18 C19 -0.7(8)
C15 C17 C18 C19 -177.6(5)
C17 C18 C19 C20 -0.5(8)
C18 C19 C20 C21 1.8(9)
C19 C20 C21 C22 -1.9(9)
C18 C17 C22 C21 0.6(8)
C15 C17 C22 C21 177.6(5)
C20 C21 C22 C17 0.7(9)
C5 C4 O23 C24 145.9(4)
C3 C4 O23 C24 -96.3(4)
C4 O23 C24 O25 -2.0(6)
C4 O23 C24 C26 177.1(4)
O25 C24 C26 C27 -167.1(5)
O23 C24 C26 C27 13.9(6)
O25 C24 C26 C31 11.7(7)
O23 C24 C26 C31 -167.3(4)
C31 C26 C27 C28 0.0(7)
C24 C26 C27 C28 178.7(4)
C26 C27 C28 C29 0.3(7)
C27 C28 C29 C30 0.7(7)
C28 C29 C30 C31 -2.0(7)
C27 C26 C31 C30 -1.3(7)
C24 C26 C31 C30 179.9(4)
C29 C30 C31 C26 2.3(7)
C4 C5 O32 C33 138.6(4)
C6 C5 O32 C33 -101.4(4)
C5 O32 C33 O34 2.4(6)
C5 O32 C33 C40 -179.9(4)
C40 C35 C36 C37 -1.5(8)
C35 C36 C37 C38 2.4(9)
C36 C37 C38 C39 -2.3(9)
C37 C38 C39 C40 1.2(9)
C36 C35 C40 C39 0.3(8)
C36 C35 C40 C33 -179.5(5)
C38 C39 C40 C35 -0.2(8)
C38 C39 C40 C33 179.6(5)
O34 C33 C40 C35 174.2(5)
O32 C33 C40 C35 -3.3(7)
O34 C33 C40 C39 -5.6(7)
O32 C33 C40 C39 176.8(4)
O1 C6 C41 O42 66.6(4)
C5 C6 C41 O42 -174.7(4)
C6 C41 O42 C43 -168.6(4)
C41 O42 C43 O44 -1.9(7)
C41 O42 C43 C45 176.5(4)
O44 C43 C45 C50 -1.7(7)
O42 C43 C45 C50 180.0(4)
O44 C43 C45 C46 175.3(5)
O42 C43 C45 C46 -3.1(6)
C50 C45 C46 C47 -0.2(8)
C43 C45 C46 C47 -177.1(5)
C45 C46 C47 C48 0.7(9)
C46 C47 C48 C49 -1.2(8)
C47 C48 C49 C50 1.2(8)
C46 C45 C50 C49 0.2(8)
C43 C45 C50 C49 177.2(5)
C48 C49 C50 C45 -0.7(8)
C106 O101 C102 C107 67.6(5)
C106 O101 C102 C103 -60.9(5)
O101 C102 C103 O114 171.9(3)
C107 C102 C103 O114 45.5(5)
O101 C102 C103 C104 52.9(5)
C107 C102 C103 C104 -73.5(5)
O114 C103 C104 O123 77.5(4)
C102 C103 C104 O123 -165.9(3)
O114 C103 C104 C105 -167.1(3)
C102 C103 C104 C105 -50.4(5)
O123 C104 C105 O132 -73.4(4)
C103 C104 C105 O132 169.4(3)
O123 C104 C105 C106 169.7(4)
C103 C104 C105 C106 52.5(5)
C102 O101 C106 C141 -173.6(3)
C102 O101 C106 C105 64.8(4)
O132 C105 C106 O101 -177.8(3)
C104 C105 C106 O101 -58.9(5)
O132 C105 C106 C141 64.5(5)
C104 C105 C106 C141 -176.6(4)
O101 C102 C107 C108 58.5(5)
C103 C102 C107 C108 -176.9(4)
C102 C107 C108 C110 80.1(5)
C102 C107 C108 C109 -157.2(4)
C109 C108 C110 O111 -34.4(7)
C107 C108 C110 O111 88.3(6)
C109 C108 C110 O112 146.5(5)
C107 C108 C110 O112 -90.7(5)
O111 C110 O112 C113 -1.4(8)
C108 C110 O112 C113 177.8(5)
C104 C103 O114 C115 -96.4(4)
C102 C103 O114 C115 142.4(4)
C103 O114 C115 O116 -4.5(7)
C103 O114 C115 C117 175.1(4)
O116 C115 C117 C122 -3.8(8)
O114 C115 C117 C122 176.6(5)
O116 C115 C117 C118 172.9(5)
O114 C115 C117 C118 -6.8(7)
C122 C117 C118 C119 0.0(8)
C115 C117 C118 C119 -176.6(5)
C117 C118 C119 C120 -2.1(9)
C118 C119 C120 C121 3.9(10)
C119 C120 C121 C122 -3.5(11)
C118 C117 C122 C121 0.3(10)
C115 C117 C122 C121 177.1(6)
C120 C121 C122 C117 1.4(12)
C105 C104 O123 C124 146.5(4)
C103 C104 O123 C124 -95.9(4)
C104 O123 C124 O125 0.2(6)
C104 O123 C124 C126 -179.5(3)
O125 C124 C126 C131 7.9(7)
O123 C124 C126 C131 -172.4(4)
O125 C124 C126 C127 -173.3(4)
O123 C124 C126 C127 6.4(6)
C131 C126 C127 C128 -1.1(7)
C124 C126 C127 C128 -179.8(4)
C126 C127 C128 C129 0.3(7)
C127 C128 C129 C130 0.7(7)
C128 C129 C130 C131 -0.9(7)
C127 C126 C131 C130 0.8(7)
C124 C126 C131 C130 179.6(4)
C129 C130 C131 C126 0.2(7)
C106 C105 O132 C133 -134.8(4)
C104 C105 O132 C133 105.6(5)
C105 O132 C133 O134 -17.3(7)
C105 O132 C133 C135 162.9(4)
O134 C133 C135 C136 169.1(6)
O132 C133 C135 C136 -11.1(8)
O134 C133 C135 C140 -5.2(9)
O132 C133 C135 C140 174.7(5)
C140 C135 C136 C137 1.2(9)
C133 C135 C136 C137 -173.0(5)
C135 C136 C137 C138 -3.7(9)
C136 C137 C138 C139 3.6(10)
C137 C138 C139 C140 -0.9(10)
C136 C135 C140 C139 1.5(9)
C133 C135 C140 C139 175.8(6)
C138 C139 C140 C135 -1.7(10)
O101 C106 C141 O142 68.6(4)
C105 C106 C141 O142 -172.0(4)
C106 C141 O142 C143 -156.9(4)
C141 O142 C143 O144 -2.2(6)
C141 O142 C143 C145 175.8(4)
O144 C143 C145 C150 0.6(7)
O142 C143 C145 C150 -177.4(4)
O144 C143 C145 C146 177.7(5)
O142 C143 C145 C146 -0.2(6)
C150 C145 C146 C147 -0.2(7)
C143 C145 C146 C147 -177.4(5)
C145 C146 C147 C148 1.1(8)
C146 C147 C148 C149 -2.0(8)
C147 C148 C149 C150 2.1(8)
C146 C145 C150 C149 0.3(7)
C143 C145 C150 C149 177.5(4)
C148 C149 C150 C145 -1.2(8)
C206 O201 C202 C207 69.1(5)
C206 O201 C202 C203 -61.9(5)
O201 C202 C203 O214 175.9(3)
C207 C202 C203 O214 47.3(5)
O201 C202 C203 C204 54.8(5)
C207 C202 C203 C204 -73.9(5)
O214 C203 C204 O223 75.8(4)
C202 C203 C204 O223 -166.3(3)
O214 C203 C204 C205 -169.0(3)
C202 C203 C204 C205 -51.1(5)
O223 C204 C205 O232 -69.1(4)
C203 C204 C205 O232 172.3(3)
O223 C204 C205 C206 170.8(4)
C203 C204 C205 C206 52.3(5)
C202 O201 C206 C241 -176.6(3)
C202 O201 C206 C205 63.3(5)
O232 C205 C206 O201 -175.7(3)
C204 C205 C206 O201 -57.2(5)
O232 C205 C206 C241 68.5(5)
C204 C205 C206 C241 -173.0(4)
O201 C202 C207 C208 64.1(5)
C203 C202 C207 C208 -169.1(4)
C202 C207 C208 C210 71.7(5)
C202 C207 C208 C209 -166.3(4)
C209 C208 C210 O212 104.0(7)
C207 C208 C210 O212 -132.8(7)
C209 C208 C210 O211 -86.9(7)
C207 C208 C210 O211 36.3(8)
O211 C210 O212 C213 6.9(14)
C208 C210 O212 C213 176.1(10)
C204 C203 O214 C215 -92.1(4)
C202 C203 O214 C215 146.2(4)
C203 O214 C215 O216 2.8(6)
C203 O214 C215 C217 -178.5(4)
O216 C215 C217 C218 -160.4(6)
O214 C215 C217 C218 20.9(7)
O216 C215 C217 C222 16.5(7)
O214 C215 C217 C222 -162.2(4)
C222 C217 C218 C219 -0.3(10)
C215 C217 C218 C219 176.6(6)
C217 C218 C219 C220 3.9(11)
C218 C219 C220 C221 -3.4(11)
C219 C220 C221 C222 -0.8(10)
C220 C221 C222 C217 4.4(9)
C218 C217 C222 C221 -3.9(9)
C215 C217 C222 C221 179.1(5)
C205 C204 O223 C224 148.6(4)
C203 C204 O223 C224 -93.2(4)
C204 O223 C224 O225 -3.8(6)
C204 O223 C224 C226 176.7(3)
O225 C224 C226 C227 -173.4(4)
O223 C224 C226 C227 6.1(6)
O225 C224 C226 C231 7.1(7)
O223 C224 C226 C231 -173.5(4)
C231 C226 C227 C228 -0.9(7)
C224 C226 C227 C228 179.5(4)
C226 C227 C228 C229 0.3(7)
C227 C228 C229 C230 1.2(7)
C228 C229 C230 C231 -1.9(7)
C227 C226 C231 C230 0.1(7)
C224 C226 C231 C230 179.7(4)
C229 C230 C231 C226 1.3(7)
C204 C205 O232 C233 138.5(4)
C206 C205 O232 C233 -100.4(5)
C205 O232 C233 O234 7.1(7)
C205 O232 C233 C235 -178.1(4)
O234 C233 C235 C236 176.4(5)
O232 C233 C235 C236 1.6(7)
O234 C233 C235 C240 -7.6(8)
O232 C233 C235 C240 177.6(4)
C240 C235 C236 C237 1.9(8)
C233 C235 C236 C237 177.9(5)
C235 C236 C237 C238 -0.3(9)
C236 C237 C238 C239 -0.1(9)
C237 C238 C239 C240 -1.1(9)
C238 C239 C240 C235 2.8(9)
C236 C235 C240 C239 -3.1(8)
C233 C235 C240 C239 -179.3(5)
O201 C206 C241 O242 66.6(4)
C205 C206 C241 O242 -175.6(4)
C206 C241 O242 C243 -153.0(4)
C241 O242 C243 O244 -0.2(6)
C241 O242 C243 C245 179.7(4)
O244 C243 C245 C246 -177.9(5)
O242 C243 C245 C246 2.2(7)
O244 C243 C245 C250 3.3(7)
O242 C243 C245 C250 -176.7(4)
C250 C245 C246 C247 -0.6(8)
C243 C245 C246 C247 -179.4(5)
C245 C246 C247 C248 1.1(8)
C246 C247 C248 C249 -0.5(9)
C247 C248 C249 C250 -0.6(9)
C246 C245 C250 C249 -0.5(8)
C243 C245 C250 C249 178.4(5)
C248 C249 C250 C245 1.0(8)
